data_7218376
loop_
_publ_author_name
'Meng, Xiangtai'
'Liu, yufen'
'Zhang, qi'
'Du, yanlong'
'Yu, aimin'
'Zhang, Kui'

_publ_section_title
;
 Convenient Synthesis of Substituted Tetrahydrofuran via Lewis Base
 Catalyzed [3+2] Domino Reactions
;
_journal_name_full 'RSC Adv.'
_journal_paper_doi 10.1039/C4RA09249J
_journal_year 2014
_chemical_formula_sum 'C26 H25 N O6'
_chemical_formula_weight 447.47
_chemical_name_systematic
; 
 ? 
;
_space_group_IT_number 14
_symmetry_cell_setting monoclinic
_symmetry_space_group_name_Hall '-P 2ybc'
_symmetry_space_group_name_H-M 'P 1 21/c 1'
_atom_sites_solution_hydrogens geom
_atom_sites_solution_primary direct
_atom_sites_solution_secondary difmap
_audit_creation_method SHELXL-97
_cell_angle_alpha 90.00
_cell_angle_beta 101.315(2)
_cell_angle_gamma 90.00
_cell_formula_units_Z 4
_cell_length_a 12.0466(11)
_cell_length_b 11.5265(10)
_cell_length_c 16.5292(14)
_cell_measurement_reflns_used 4236
_cell_measurement_temperature 296(2)
_cell_measurement_theta_max 28.06
_cell_measurement_theta_min 2.47
_cell_volume 2250.6(3)
_computing_cell_refinement 'Bruker SMART'
_computing_data_collection 'Bruker SMART'
_computing_data_reduction 'Bruker SAINT'
_computing_molecular_graphics 'Bruker SHELXTL'
_computing_publication_material 'Bruker SHELXTL'
_computing_structure_refinement 'SHELXL-97 (Sheldrick, 1997)'
_computing_structure_solution 'SHELXS-97 (Sheldrick, 1990)'
_diffrn_ambient_temperature 296(2)
_diffrn_measured_fraction_theta_full 0.997
_diffrn_measured_fraction_theta_max 0.997
_diffrn_measurement_device_type 'CCD area detector'
_diffrn_measurement_method 'phi and omega scans'
_diffrn_radiation_monochromator graphite
_diffrn_radiation_source 'fine-focus sealed tube'
_diffrn_radiation_type MoK\a
_diffrn_radiation_wavelength 0.71073
_diffrn_reflns_av_R_equivalents 0.1060
_diffrn_reflns_av_sigmaI/netI 0.0747
_diffrn_reflns_limit_h_max 14
_diffrn_reflns_limit_h_min -13
_diffrn_reflns_limit_k_max 11
_diffrn_reflns_limit_k_min -13
_diffrn_reflns_limit_l_max 19
_diffrn_reflns_limit_l_min -17
_diffrn_reflns_number 12738
_diffrn_reflns_theta_full 25.01
_diffrn_reflns_theta_max 25.01
_diffrn_reflns_theta_min 2.17
_exptl_absorpt_coefficient_mu 0.094
_exptl_absorpt_correction_T_max 0.9851
_exptl_absorpt_correction_T_min 0.9833
_exptl_absorpt_correction_type multi-scan
_exptl_absorpt_process_details SADABS
_exptl_crystal_colour COLOURLESS
_exptl_crystal_density_diffrn 1.321
_exptl_crystal_density_meas ?
_exptl_crystal_density_method 'not measured'
_exptl_crystal_description BLOCK
_exptl_crystal_F_000 944
_exptl_crystal_size_max 0.18
_exptl_crystal_size_mid 0.17
_exptl_crystal_size_min 0.16
_refine_diff_density_max 0.273
_refine_diff_density_min -0.269
_refine_diff_density_rms 0.055
_refine_ls_extinction_method none
_refine_ls_goodness_of_fit_ref 1.032
_refine_ls_hydrogen_treatment constr
_refine_ls_matrix_type full
_refine_ls_number_parameters 300
_refine_ls_number_reflns 3949
_refine_ls_number_restraints 0
_refine_ls_restrained_S_all 1.032
_refine_ls_R_factor_all 0.0564
_refine_ls_R_factor_gt 0.0451
_refine_ls_shift/su_max 0.000
_refine_ls_shift/su_mean 0.000
_refine_ls_structure_factor_coef Fsqd
_refine_ls_weighting_details 'calc w=1/[\s^2^(Fo^2^)+(0.0531P)^2^+0.2899P] where P=(Fo^2^+2Fc^2^)/3'
_refine_ls_weighting_scheme calc
_refine_ls_wR_factor_gt 0.1159
_refine_ls_wR_factor_ref 0.1242
_reflns_number_gt 3146
_reflns_number_total 3949
_reflns_threshold_expression >2sigma(I)
_cod_data_source_file c4ra09249j2.cif
_cod_data_source_block n140417a
_cod_depositor_comments
;
The following automatic conversions were performed:

'_symmetry_cell_setting' value 'Monoclinic' changed to 'monoclinic'
according to
/usr/data/users/saulius/crontab/automatic-downloads/rss-feeds/RSC/lib/dictionaries/cif_core.dic
dictionary named 'cif_core.dic' version 2.4.2 from
2011-04-26.

'_exptl_absorpt_correction_type' value 'MULTI-SCAN'
changed to 'multi-scan' according to
/usr/data/users/saulius/crontab/automatic-downloads/rss-feeds/RSC/lib/dictionaries/cif_core.dic
dictionary named 'cif_core.dic' version 2.4.2 from 2011-04-26.

Automatic conversion script
Id: cif_fix_values 2827 2014-09-09 07:05:25Z andrius 

The following automatic conversions were performed:

'_exptl_crystal_density_meas' value 'NONE' was changed to '?' - the
value is perceived as not measured.

Automatic conversion script
Id: cif_fix_values 3008 2015-01-20 13:52:24Z robertas 
;
_cod_original_sg_symbol_H-M P2(1)/c
_cod_database_code 7218376

loop_
_symmetry_equiv_pos_as_xyz
'x, y, z'
'-x, y+1/2, -z+1/2'
'-x, -y, -z'
'x, -y-1/2, z-1/2'

loop_
_atom_site_label
_atom_site_type_symbol
_atom_site_fract_x
_atom_site_fract_y
_atom_site_fract_z
_atom_site_U_iso_or_equiv
_atom_site_adp_type
_atom_site_occupancy
_atom_site_symmetry_multiplicity
_atom_site_calc_flag
_atom_site_refinement_flags
N1 N 0.01522(13) 0.95746(13) 0.15729(9) 0.0236(4) Uani 1 1 d .
O1 O 0.03105(11) 0.76730(11) 0.20175(7) 0.0284(3) Uani 1 1 d .
O2 O 0.26243(10) 0.62588(10) 0.23554(6) 0.0198(3) Uani 1 1 d .
O3 O 0.41667(11) 0.89548(11) 0.39269(7) 0.0252(3) Uani 1 1 d .
O4 O 0.43997(10) 0.75981(10) 0.49235(7) 0.0217(3) Uani 1 1 d .
O5 O 0.18060(11) 0.66650(11) -0.02684(7) 0.0255(3) Uani 1 1 d .
O6 O 0.13077(12) 0.47808(11) -0.02392(7) 0.0298(3) Uani 1 1 d .
C1 C 0.07155(16) 1.03074(16) 0.11064(10) 0.0235(4) Uani 1 1 d .
C2 C 0.15330(16) 0.96735(15) 0.08023(10) 0.0214(4) Uani 1 1 d .
C3 C 0.22091(17) 1.02166(17) 0.03367(10) 0.0280(5) Uani 1 1 d .
H3 H 0.2758 0.9803 0.0134 0.034 Uiso 1 1 calc R
C4 C 0.2055(2) 1.14024(18) 0.01744(12) 0.0368(5) Uani 1 1 d .
H4 H 0.2506 1.1783 -0.0138 0.044 Uiso 1 1 calc R
C5 C 0.1237(2) 1.20100(18) 0.04762(12) 0.0396(6) Uani 1 1 d .
H5 H 0.1143 1.2797 0.0358 0.048 Uiso 1 1 calc R
C6 C 0.05469(18) 1.14794(17) 0.09540(11) 0.0320(5) Uani 1 1 d .
H6 H 0.0000 1.1894 0.1160 0.038 Uiso 1 1 calc R
C7 C 0.05783(15) 0.84694(15) 0.16094(10) 0.0202(4) Uani 1 1 d .
C8 C 0.14346(15) 0.84241(14) 0.10387(10) 0.0180(4) Uani 1 1 d .
H8 H 0.1076 0.8005 0.0539 0.022 Uiso 1 1 calc R
C9 C -0.07917(17) 0.99254(18) 0.19429(12) 0.0320(5) Uani 1 1 d .
H9A H -0.1433 1.0100 0.1516 0.048 Uiso 1 1 calc R
H9B H -0.0585 1.0602 0.2277 0.048 Uiso 1 1 calc R
H9C H -0.0981 0.9307 0.2280 0.048 Uiso 1 1 calc R
C10 C 0.25405(14) 0.77914(14) 0.13973(10) 0.0171(4) Uani 1 1 d .
H10 H 0.3067 0.7880 0.1019 0.021 Uiso 1 1 calc R
C11 C 0.23571(15) 0.65192(15) 0.15294(9) 0.0173(4) Uani 1 1 d .
C12 C 0.30848(15) 0.72008(14) 0.28143(10) 0.0178(4) Uani 1 1 d .
C13 C 0.31191(15) 0.82186(15) 0.22612(10) 0.0182(4) Uani 1 1 d .
H13A H 0.3894 0.8452 0.2266 0.022 Uiso 1 1 calc R
H13B H 0.2712 0.8872 0.2432 0.022 Uiso 1 1 calc R
C14 C 0.34504(15) 0.70506(15) 0.36218(10) 0.0206(4) Uani 1 1 d .
H14 H 0.3342 0.6338 0.3858 0.025 Uiso 1 1 calc R
C15 C 0.40152(15) 0.79769(15) 0.41414(10) 0.0193(4) Uani 1 1 d .
C16 C 0.49625(16) 0.84772(16) 0.54797(10) 0.0233(4) Uani 1 1 d .
H16A H 0.4439 0.9102 0.5525 0.028 Uiso 1 1 calc R
H16B H 0.5594 0.8796 0.5268 0.028 Uiso 1 1 calc R
C17 C 0.53819(15) 0.79440(16) 0.63125(10) 0.0201(4) Uani 1 1 d .
C18 C 0.57360(16) 0.67957(17) 0.64033(11) 0.0264(4) Uani 1 1 d .
H18 H 0.5671 0.6320 0.5942 0.032 Uiso 1 1 calc R
C19 C 0.61867(17) 0.63566(18) 0.71815(12) 0.0323(5) Uani 1 1 d .
H19 H 0.6418 0.5586 0.7241 0.039 Uiso 1 1 calc R
C20 C 0.62912(17) 0.70638(19) 0.78685(12) 0.0323(5) Uani 1 1 d .
H20 H 0.6602 0.6771 0.8388 0.039 Uiso 1 1 calc R
C21 C 0.59365(17) 0.82010(18) 0.77846(11) 0.0293(5) Uani 1 1 d .
H21 H 0.6005 0.8675 0.8247 0.035 Uiso 1 1 calc R
C22 C 0.54768(16) 0.86370(16) 0.70091(10) 0.0235(4) Uani 1 1 d .
H22 H 0.5229 0.9403 0.6955 0.028 Uiso 1 1 calc R
C23 C 0.20107(15) 0.56447(15) 0.10092(10) 0.0202(4) Uani 1 1 d .
H23 H 0.1955 0.4909 0.1228 0.024 Uiso 1 1 calc R
C24 C 0.17143(15) 0.57860(15) 0.01122(10) 0.0192(4) Uani 1 1 d .
C25 C 0.09687(17) 0.47497(17) -0.11335(10) 0.0281(5) Uani 1 1 d .
H25A H 0.0845 0.5533 -0.1346 0.034 Uiso 1 1 calc R
H25B H 0.0265 0.4324 -0.1288 0.034 Uiso 1 1 calc R
C26 C 0.18682(17) 0.41786(18) -0.14975(11) 0.0306(5) Uani 1 1 d .
H26A H 0.2555 0.4622 -0.1364 0.046 Uiso 1 1 calc R
H26B H 0.1629 0.4138 -0.2086 0.046 Uiso 1 1 calc R
H26C H 0.2000 0.3409 -0.1277 0.046 Uiso 1 1 calc R

loop_
_atom_site_aniso_label
_atom_site_aniso_U_11
_atom_site_aniso_U_22
_atom_site_aniso_U_33
_atom_site_aniso_U_23
_atom_site_aniso_U_13
_atom_site_aniso_U_12
N1 0.0231(9) 0.0243(9) 0.0225(8) -0.0043(7) 0.0023(6) 0.0052(7)
O1 0.0277(8) 0.0274(7) 0.0321(7) 0.0030(6) 0.0107(6) -0.0004(6)
O2 0.0274(7) 0.0173(6) 0.0138(6) -0.0007(5) 0.0018(5) -0.0020(5)
O3 0.0354(8) 0.0211(7) 0.0178(6) 0.0021(5) 0.0019(5) -0.0042(6)
O4 0.0292(8) 0.0211(7) 0.0130(6) 0.0011(5) -0.0002(5) -0.0039(5)
O5 0.0362(8) 0.0225(7) 0.0186(6) -0.0009(6) 0.0076(6) -0.0038(6)
O6 0.0467(9) 0.0216(7) 0.0180(7) -0.0049(5) -0.0010(6) -0.0040(6)
C1 0.0277(11) 0.0213(10) 0.0167(9) -0.0014(8) -0.0071(7) 0.0018(8)
C2 0.0274(11) 0.0215(10) 0.0115(8) -0.0002(7) -0.0050(7) 0.0019(8)
C3 0.0387(12) 0.0282(11) 0.0151(9) 0.0026(8) 0.0006(8) -0.0040(9)
C4 0.0504(15) 0.0326(12) 0.0236(10) 0.0099(9) -0.0020(9) -0.0089(10)
C5 0.0577(16) 0.0213(11) 0.0295(11) 0.0066(9) -0.0166(10) -0.0033(10)
C6 0.0396(13) 0.0222(11) 0.0275(10) -0.0028(9) -0.0102(9) 0.0068(9)
C7 0.0182(10) 0.0222(10) 0.0186(9) -0.0016(8) -0.0005(7) -0.0007(7)
C8 0.0217(10) 0.0175(9) 0.0143(8) -0.0021(7) 0.0019(7) 0.0000(7)
C9 0.0254(11) 0.0411(12) 0.0278(10) -0.0096(9) 0.0014(8) 0.0103(9)
C10 0.0184(10) 0.0196(9) 0.0139(8) -0.0020(7) 0.0042(7) -0.0008(7)
C11 0.0169(9) 0.0212(9) 0.0147(9) 0.0011(7) 0.0056(7) 0.0026(7)
C12 0.0186(10) 0.0174(9) 0.0179(9) -0.0033(7) 0.0051(7) -0.0008(7)
C13 0.0194(10) 0.0184(9) 0.0163(8) -0.0015(7) 0.0024(7) 0.0002(7)
C14 0.0272(11) 0.0184(9) 0.0170(9) 0.0013(7) 0.0061(7) -0.0025(7)
C15 0.0216(10) 0.0222(10) 0.0144(9) 0.0019(7) 0.0042(7) 0.0012(7)
C16 0.0293(11) 0.0219(10) 0.0172(9) -0.0014(7) 0.0010(8) -0.0047(8)
C17 0.0172(10) 0.0254(10) 0.0172(9) 0.0007(7) 0.0021(7) -0.0032(7)
C18 0.0272(11) 0.0287(11) 0.0235(10) 0.0016(8) 0.0057(8) 0.0042(8)
C19 0.0295(12) 0.0341(12) 0.0337(11) 0.0099(9) 0.0068(9) 0.0095(9)
C20 0.0243(11) 0.0478(13) 0.0227(10) 0.0113(9) -0.0004(8) 0.0011(9)
C21 0.0298(12) 0.0396(12) 0.0176(9) -0.0007(9) 0.0029(8) -0.0105(9)
C22 0.0256(11) 0.0255(10) 0.0193(9) 0.0018(8) 0.0039(8) -0.0049(8)
C23 0.0255(10) 0.0159(9) 0.0193(9) 0.0010(7) 0.0045(7) 0.0006(7)
C24 0.0203(10) 0.0175(9) 0.0204(9) -0.0043(8) 0.0051(7) 0.0014(7)
C25 0.0353(12) 0.0270(11) 0.0185(9) -0.0061(8) -0.0035(8) -0.0009(8)
C26 0.0276(11) 0.0408(12) 0.0227(10) 0.0037(9) 0.0033(8) 0.0005(9)

loop_
_atom_type_symbol
_atom_type_description
_atom_type_scat_dispersion_real
_atom_type_scat_dispersion_imag
_atom_type_scat_source
C C 0.0033 0.0016 'International Tables Vol C Tables 4.2.6.8 and 6.1.1.4'
H H 0.0000 0.0000 'International Tables Vol C Tables 4.2.6.8 and 6.1.1.4'
N N 0.0061 0.0033 'International Tables Vol C Tables 4.2.6.8 and 6.1.1.4'
O O 0.0106 0.0060 'International Tables Vol C Tables 4.2.6.8 and 6.1.1.4'

loop_
_geom_angle_atom_site_label_1
_geom_angle_atom_site_label_2
_geom_angle_atom_site_label_3
_geom_angle
C7 N1 C1 111.47(15)
C7 N1 C9 123.95(16)
C1 N1 C9 124.53(15)
C11 O2 C12 111.46(13)
C15 O4 C16 114.23(13)
C24 O6 C25 117.78(14)
C6 C1 C2 122.33(18)
C6 C1 N1 128.18(18)
C2 C1 N1 109.48(15)
C3 C2 C1 119.98(17)
C3 C2 C8 131.82(17)
C1 C2 C8 108.10(15)
C2 C3 C4 118.8(2)
C2 C3 H3 120.6
C4 C3 H3 120.6
C5 C4 C3 120.3(2)
C5 C4 H4 119.9
C3 C4 H4 119.9
C4 C5 C6 121.97(19)
C4 C5 H5 119.0
C6 C5 H5 119.0
C1 C6 C5 116.7(2)
C1 C6 H6 121.7
C5 C6 H6 121.7
O1 C7 N1 125.93(16)
O1 C7 C8 126.81(16)
N1 C7 C8 107.26(14)
C2 C8 C7 102.99(14)
C2 C8 C10 116.72(15)
C7 C8 C10 114.72(13)
C2 C8 H8 107.3
C7 C8 H8 107.3
C10 C8 H8 107.3
N1 C9 H9A 109.5
N1 C9 H9B 109.5
H9A C9 H9B 109.5
N1 C9 H9C 109.5
H9A C9 H9C 109.5
H9B C9 H9C 109.5
C11 C10 C8 112.24(14)
C11 C10 C13 103.25(13)
C8 C10 C13 114.01(14)
C11 C10 H10 109.0
C8 C10 H10 109.0
C13 C10 H10 109.0
C23 C11 O2 117.21(15)
C23 C11 C10 132.61(15)
O2 C11 C10 110.17(13)
C14 C12 O2 117.87(15)
C14 C12 C13 132.24(16)
O2 C12 C13 109.81(13)
C12 C13 C10 104.74(13)
C12 C13 H13A 110.8
C10 C13 H13A 110.8
C12 C13 H13B 110.8
C10 C13 H13B 110.8
H13A C13 H13B 108.9
C12 C14 C15 121.41(16)
C12 C14 H14 119.3
C15 C14 H14 119.3
O3 C15 O4 122.53(16)
O3 C15 C14 126.38(16)
O4 C15 C14 111.06(15)
O4 C16 C17 109.13(14)
O4 C16 H16A 109.9
C17 C16 H16A 109.9
O4 C16 H16B 109.9
C17 C16 H16B 109.9
H16A C16 H16B 108.3
C22 C17 C18 119.02(16)
C22 C17 C16 118.90(16)
C18 C17 C16 121.98(16)
C19 C18 C17 120.18(18)
C19 C18 H18 119.9
C17 C18 H18 119.9
C20 C19 C18 120.08(19)
C20 C19 H19 120.0
C18 C19 H19 120.0
C21 C20 C19 120.12(18)
C21 C20 H20 119.9
C19 C20 H20 119.9
C20 C21 C22 119.84(18)
C20 C21 H21 120.1
C22 C21 H21 120.1
C21 C22 C17 120.75(18)
C21 C22 H22 119.6
C17 C22 H22 119.6
C11 C23 C24 123.40(16)
C11 C23 H23 118.3
C24 C23 H23 118.3
O5 C24 O6 124.05(15)
O5 C24 C23 126.23(16)
O6 C24 C23 109.72(15)
O6 C25 C26 109.84(16)
O6 C25 H25A 109.7
C26 C25 H25A 109.7
O6 C25 H25B 109.7
C26 C25 H25B 109.7
H25A C25 H25B 108.2
C25 C26 H26A 109.5
C25 C26 H26B 109.5
H26A C26 H26B 109.5
C25 C26 H26C 109.5
H26A C26 H26C 109.5
H26B C26 H26C 109.5

loop_
_geom_bond_atom_site_label_1
_geom_bond_atom_site_label_2
_geom_bond_distance
N1 C7 1.370(2)
N1 C1 1.405(2)
N1 C9 1.450(2)
O1 C7 1.219(2)
O2 C11 1.3731(19)
O2 C12 1.377(2)
O3 C15 1.206(2)
O4 C15 1.357(2)
O4 C16 1.445(2)
O5 C24 1.209(2)
O6 C24 1.345(2)
O6 C25 1.455(2)
C1 C6 1.382(3)
C1 C2 1.397(3)
C2 C3 1.376(3)
C2 C8 1.503(2)
C3 C4 1.398(3)
C3 H3 0.9300
C4 C5 1.380(3)
C4 H4 0.9300
C5 C6 1.395(3)
C5 H5 0.9300
C6 H6 0.9300
C7 C8 1.529(2)
C8 C10 1.532(2)
C8 H8 0.9800
C9 H9A 0.9600
C9 H9B 0.9600
C9 H9C 0.9600
C10 C11 1.505(2)
C10 C13 1.542(2)
C10 H10 0.9800
C11 C23 1.337(2)
C12 C14 1.332(2)
C12 C13 1.493(2)
C13 H13A 0.9700
C13 H13B 0.9700
C14 C15 1.453(2)
C14 H14 0.9300
C16 C17 1.502(2)
C16 H16A 0.9700
C16 H16B 0.9700
C17 C22 1.387(2)
C17 C18 1.390(3)
C18 C19 1.390(3)
C18 H18 0.9300
C19 C20 1.383(3)
C19 H19 0.9300
C20 C21 1.377(3)
C20 H20 0.9300
C21 C22 1.387(3)
C21 H21 0.9300
C22 H22 0.9300
C23 C24 1.464(2)
C23 H23 0.9300
C25 C26 1.492(3)
C25 H25A 0.9700
C25 H25B 0.9700
C26 H26A 0.9600
C26 H26B 0.9600
C26 H26C 0.9600

loop_
_geom_torsion_atom_site_label_1
_geom_torsion_atom_site_label_2
_geom_torsion_atom_site_label_3
_geom_torsion_atom_site_label_4
_geom_torsion
C7 N1 C1 C6 -177.87(18)
C9 N1 C1 C6 4.5(3)
C7 N1 C1 C2 1.3(2)
C9 N1 C1 C2 -176.38(16)
C6 C1 C2 C3 0.4(3)
N1 C1 C2 C3 -178.85(16)
C6 C1 C2 C8 -176.51(16)
N1 C1 C2 C8 4.27(19)
C1 C2 C3 C4 -0.3(3)
C8 C2 C3 C4 175.69(18)
C2 C3 C4 C5 -0.1(3)
C3 C4 C5 C6 0.5(3)
C2 C1 C6 C5 0.0(3)
N1 C1 C6 C5 179.11(17)
C4 C5 C6 C1 -0.5(3)
C1 N1 C7 O1 174.46(17)
C9 N1 C7 O1 -7.8(3)
C1 N1 C7 C8 -6.17(19)
C9 N1 C7 C8 171.53(15)
C3 C2 C8 C7 176.14(18)
C1 C2 C8 C7 -7.49(18)
C3 C2 C8 C10 49.5(3)
C1 C2 C8 C10 -134.12(15)
O1 C7 C8 C2 -172.42(17)
N1 C7 C8 C2 8.21(17)
O1 C7 C8 C10 -44.5(2)
N1 C7 C8 C10 136.11(15)
C2 C8 C10 C11 -174.06(13)
C7 C8 C10 C11 65.36(18)
C2 C8 C10 C13 68.98(18)
C7 C8 C10 C13 -51.60(19)
C12 O2 C11 C23 173.34(15)
C12 O2 C11 C10 -5.92(18)
C8 C10 C11 C23 65.3(2)
C13 C10 C11 C23 -171.42(19)
C8 C10 C11 O2 -115.54(15)
C13 C10 C11 O2 7.69(17)
C11 O2 C12 C14 -175.84(15)
C11 O2 C12 C13 1.35(18)
C14 C12 C13 C10 -179.81(18)
O2 C12 C13 C10 3.54(18)
C11 C10 C13 C12 -6.51(17)
C8 C10 C13 C12 115.54(16)
O2 C12 C14 C15 175.85(15)
C13 C12 C14 C15 -0.6(3)
C16 O4 C15 O3 2.4(2)
C16 O4 C15 C14 -179.40(14)
C12 C14 C15 O3 3.6(3)
C12 C14 C15 O4 -174.61(16)
C15 O4 C16 C17 -178.05(14)
O4 C16 C17 C22 -151.29(16)
O4 C16 C17 C18 32.3(2)
C22 C17 C18 C19 -0.5(3)
C16 C17 C18 C19 175.84(17)
C17 C18 C19 C20 -0.4(3)
C18 C19 C20 C21 0.8(3)
C19 C20 C21 C22 -0.2(3)
C20 C21 C22 C17 -0.8(3)
C18 C17 C22 C21 1.2(3)
C16 C17 C22 C21 -175.34(17)
O2 C11 C23 C24 -179.00(15)
C10 C11 C23 C24 0.1(3)
C25 O6 C24 O5 0.6(3)
C25 O6 C24 C23 -179.82(15)
C11 C23 C24 O5 4.7(3)
C11 C23 C24 O6 -174.81(16)
C24 O6 C25 C26 101.40(19)
